data_4347454
loop_
_publ_author_name
'Mondal, Amit Kumar'
'Jena, Himanshu Sekhar'
'Malviya, Amita'
'Konar, Sanjit'

_publ_section_title
;
 Lanthanide-Directed Fabrication of Four Tetranuclear Quadruple Stranded
 Helicates Showing Magnetic Refrigeration and Slow Magnetic Relaxation.
;
_journal_issue 11
_journal_name_full 'Inorganic chemistry'
_journal_page_first 5237
_journal_page_last 5244
_journal_paper_doi 10.1021/acs.inorgchem.6b00177
_journal_volume 55
_journal_year 2016
_chemical_formula_moiety 'C88 H97 Er4 N16 O26, 2(N O3), 9(O H2)'
_chemical_formula_sum 'C88 H115 Er4 N18 O41'
_chemical_formula_weight 2731.88
_space_group_crystal_system triclinic
_space_group_IT_number 2
_space_group_name_Hall '-P 1'
_space_group_name_H-M_alt 'P -1'
_atom_sites_solution_hydrogens geom
_audit_creation_method SHELXL-2013
_cell_angle_alpha 69.904(5)
_cell_angle_beta 81.134(5)
_cell_angle_gamma 77.908(5)
_cell_formula_units_Z 2
_cell_length_a 13.205(3)
_cell_length_b 17.931(4)
_cell_length_c 24.533(5)
_cell_measurement_reflns_used 9877
_cell_measurement_temperature 104(2)
_cell_measurement_theta_max 25.81
_cell_measurement_theta_min 2.27
_cell_volume 5313(2)
_computing_cell_refinement 'Bruker SAINT'
_computing_data_collection 'Bruker APEX2'
_computing_data_reduction 'Bruker SAINT'
_computing_molecular_graphics 'Bruker SHELXTL'
_computing_publication_material 'Bruker SHELXTL'
_computing_structure_refinement 'SHELXL-2013 (Sheldrick 2013)'
_computing_structure_solution 'SHELXS-97 (Sheldrick 2008)'
_diffrn_ambient_temperature 104(2)
_diffrn_measured_fraction_theta_full 1.000
_diffrn_measured_fraction_theta_max 0.948
_diffrn_measurement_device_type 'Bruker APEX-II CCD'
_diffrn_measurement_method '\f and \w scans'
_diffrn_radiation_type MoK\a
_diffrn_radiation_wavelength 0.71073
_diffrn_reflns_av_R_equivalents 0.0904
_diffrn_reflns_av_unetI/netI 0.0951
_diffrn_reflns_Laue_measured_fraction_full 1.000
_diffrn_reflns_Laue_measured_fraction_max 0.948
_diffrn_reflns_limit_h_max 16
_diffrn_reflns_limit_h_min -16
_diffrn_reflns_limit_k_max 21
_diffrn_reflns_limit_k_min -21
_diffrn_reflns_limit_l_max 30
_diffrn_reflns_limit_l_min -30
_diffrn_reflns_number 25065
_diffrn_reflns_point_group_measured_fraction_full 1.000
_diffrn_reflns_point_group_measured_fraction_max 0.948
_diffrn_reflns_theta_full 25.242
_diffrn_reflns_theta_max 25.809
_diffrn_reflns_theta_min 2.161
_exptl_absorpt_coefficient_mu 3.221
_exptl_absorpt_correction_T_max 0.447
_exptl_absorpt_correction_T_min 0.279
_exptl_absorpt_correction_type multi-scan
_exptl_absorpt_process_details multi-scan
_exptl_crystal_colour colorless
_exptl_crystal_density_diffrn 1.708
_exptl_crystal_description block
_exptl_crystal_F_000 2702
_exptl_crystal_size_max 0.41
_exptl_crystal_size_mid 0.34
_exptl_crystal_size_min 0.25
_refine_diff_density_max 1.370
_refine_diff_density_min -0.868
_refine_diff_density_rms 0.184
_refine_ls_extinction_method none
_refine_ls_goodness_of_fit_ref 1.287
_refine_ls_hydrogen_treatment constr
_refine_ls_matrix_type full
_refine_ls_number_parameters 1179
_refine_ls_number_reflns 20445
_refine_ls_number_restraints 0
_refine_ls_restrained_S_all 1.168
_refine_ls_R_factor_all 0.1082
_refine_ls_R_factor_gt 0.0690
_refine_ls_shift/su_max 0.033
_refine_ls_shift/su_mean 0.001
_refine_ls_structure_factor_coef Fsqd
_refine_ls_weighting_details 'w=1/[\s^2^(Fo^2^)+(0.1000P)^2^+0.8161P] where P=(Fo^2^+2Fc^2^)/3'
_refine_ls_weighting_scheme calc
_refine_ls_wR_factor_gt 0.1767
_refine_ls_wR_factor_ref 0.1957
_reflns_Friedel_coverage 0.000
_reflns_number_gt 18742
_reflns_number_total 20445
_reflns_threshold_expression 'I > 2\s(I)'
_cod_data_source_file ic6b00177_si_002.cif
_cod_data_source_block 3
_cod_original_cell_volume 5312.8(19)
_cod_database_code 4347454
_shelx_space_group_comment
;
The symmetry employed for this shelxl refinement is uniquely defined
by the following loop, which should always be used as a source of
symmetry information in preference to the above space-group names.
They are only intended as comments.
;
_shelxl_version_number 2013-4

loop_
_space_group_symop_operation_xyz
'x, y, z'
'-x, -y, -z'

loop_
_atom_site_label
_atom_site_type_symbol
_atom_site_fract_x
_atom_site_fract_y
_atom_site_fract_z
_atom_site_U_iso_or_equiv
_atom_site_adp_type
_atom_site_occupancy
_atom_site_site_symmetry_order
_atom_site_calc_flag
_atom_site_refinement_flags_posn
_atom_site_refinement_flags_adp
Er1 Er 0.81758(9) -0.14402(6) 0.34645(5) 0.0287(4) Uani 1 1 d . .
Er2 Er 0.73551(9) 0.18621(6) 0.12814(5) 0.0282(4) Uani 1 1 d . .
Er3 Er 0.60934(9) -0.13530(6) 0.26351(5) 0.0247(4) Uani 1 1 d . .
Er4 Er 0.72671(9) 0.22325(6) 0.26072(5) 0.0291(4) Uani 1 1 d . .
N21 N 0.5307(15) 0.2034(11) 0.0579(9) 0.041(6) Uani 1 1 d . U
H21 H 0.4888 0.2119 0.0310 0.049 Uiso 1 1 calc R U
N19 N 0.7942(16) -0.1101(12) 0.4749(9) 0.039(6) Uani 1 1 d . U
H19 H 0.8047 -0.1106 0.5096 0.046 Uiso 1 1 calc R U
N12 N 0.5943(15) -0.1287(10) 0.1265(9) 0.033(6) Uani 1 1 d . U
H12 H 0.5767 -0.1310 0.0941 0.040 Uiso 1 1 calc R U
N8 N 0.8891(15) 0.1859(11) 0.3633(8) 0.029(5) Uani 1 1 d . U
H8 H 0.9182 0.1843 0.3938 0.035 Uiso 1 1 calc R U
C91 C 0.934(2) 0.2322(13) 0.1741(11) 0.032(4) Uani 1 1 d . U
C139 C 0.682(2) -0.4217(15) 0.4540(12) 0.068(10) Uani 1 1 d . U
H13A H 0.6611 -0.4153 0.4925 0.102 Uiso 1 1 calc R U
H13B H 0.7290 -0.4729 0.4581 0.102 Uiso 1 1 calc R U
H13C H 0.6198 -0.4212 0.4364 0.102 Uiso 1 1 calc R U
C9 C 0.701(2) -0.4202(12) 0.2819(12) 0.048(6) Uani 1 1 d . U
H9A H 0.7703 -0.4334 0.2632 0.072 Uiso 1 1 calc R U
H9B H 0.6597 -0.4615 0.2856 0.072 Uiso 1 1 calc R U
H9C H 0.7072 -0.4183 0.3207 0.072 Uiso 1 1 calc R U
C11 C 0.647(2) 0.5221(15) 0.0715(14) 0.079(11) Uani 1 1 d . U
H11A H 0.6328 0.5417 0.0305 0.119 Uiso 1 1 calc R U
H11B H 0.6957 0.5530 0.0771 0.119 Uiso 1 1 calc R U
H11C H 0.5824 0.5287 0.0961 0.119 Uiso 1 1 calc R U
C12 C 0.9437(19) -0.2067(14) 0.2129(10) 0.032(6) Uani 1 1 d . U
O16 O 0.9310(12) -0.2488(8) 0.3723(7) 0.030(4) Uani 1 1 d . U
O12 O 0.6925(12) -0.2764(8) 0.2481(7) 0.033(3) Uani 1 1 d . U
O8 O 0.6482(11) -0.1757(8) 0.3590(6) 0.020(4) Uani 1 1 d . U
O2 O 0.9137(13) -0.0479(8) 0.3442(6) 0.030(5) Uani 1 1 d . U
O9 O 0.7877(12) -0.1856(8) 0.2750(6) 0.026(4) Uani 1 1 d . U
O30 O 0.5686(12) 0.1477(8) 0.1527(7) 0.030(4) Uani 1 1 d . U
O36 O 0.6419(13) 0.2741(8) 0.1763(7) 0.031(4) Uani 1 1 d . U
C22 C 0.910(2) -0.2239(15) 0.4862(13) 0.035(7) Uani 1 1 d . U
H22 H 0.9127 -0.2196 0.5234 0.042 Uiso 1 1 calc R U
O19 O 0.7525(13) 0.0751(9) 0.0962(7) 0.037(5) Uani 1 1 d . U
O38 O 0.7338(13) -0.2979(10) 0.4476(7) 0.043(5) Uani 1 1 d . U
N43 N 0.8048(14) 0.2425(11) 0.3435(8) 0.025(4) Uani 1 1 d . U
N9 N 0.5397(15) 0.1987(11) 0.2833(9) 0.030(4) Uani 1 1 d . U
O17 O 0.8712(12) 0.3251(8) 0.2191(7) 0.036(4) Uani 1 1 d . U
O39 O 1.0356(14) -0.3847(9) 0.3556(8) 0.049(5) Uani 1 1 d . U
N11 N 0.5352(15) -0.1576(9) 0.1809(8) 0.029(5) Uani 1 1 d . U
N20 N 0.6226(15) 0.2315(11) 0.0465(10) 0.036(6) Uani 1 1 d . U
O37 O 0.6237(16) 0.3936(9) 0.0725(8) 0.057(6) Uani 1 1 d . U
C33 C 1.058(2) 0.2947(14) 0.1975(11) 0.040(6) Uani 1 1 d . U
H33 H 1.0720 0.3295 0.2161 0.048 Uiso 1 1 calc R U
O4 O 0.6707(18) 0.9011(11) 0.6022(9) 0.052(6) Uani 1 1 d . U
C35 C 0.9928(19) -0.2402(13) 0.1710(10) 0.031(6) Uani 1 1 d . U
H35 H 1.0609 -0.2311 0.1546 0.037 Uiso 1 1 calc R U
C36 C 0.456(2) 0.2991(13) 0.2012(11) 0.028(4) Uani 1 1 d . U
O15 O 0.7081(11) -0.0563(8) 0.3939(7) 0.027(4) Uani 1 1 d . U
O6 O 0.8287(15) 0.8460(10) 0.6004(8) 0.045(5) Uani 1 1 d . U
O28 O 0.8866(12) 0.1359(8) 0.2893(7) 0.027(4) Uani 1 1 d . U
O5 O 0.7478(14) 0.8700(11) 0.6798(9) 0.045(6) Uani 1 1 d . U
C41 C 0.9615(19) 0.2898(12) 0.1949(10) 0.025(5) Uani 1 1 d . U
O34 O 0.4496(14) 0.4287(10) 0.2785(9) 0.047(5) Uani 1 1 d . U
O7 O 0.5080(13) -0.0180(9) 0.2098(7) 0.032(4) Uani 1 1 d . U
C44 C 1.035(2) -0.3776(13) 0.4091(13) 0.032(6) Uani 1 1 d . U
N10 N 0.5187(16) 0.1451(11) 0.3369(9) 0.034(3) Uani 1 1 d . U
H10 H 0.4560 0.1331 0.3488 0.040 Uiso 1 1 calc R U
N14 N 0.9585(14) -0.1152(10) 0.2621(8) 0.018(5) Uani 1 1 d . U
O25 O 0.6875(13) 0.1280(8) 0.3538(6) 0.032(5) Uani 1 1 d . U
N18 N 0.8495(16) -0.1691(12) 0.4504(8) 0.025(5) Uani 1 1 d . U
N15 N 1.0182(15) -0.0623(11) 0.2659(9) 0.033(6) Uani 1 1 d . U
H15 H 1.0723 -0.0502 0.2408 0.040 Uiso 1 1 calc R U
O35 O 0.6408(12) 0.3345(8) 0.2784(7) 0.029(4) Uiso 1 1 d . .
C52 C 0.792(2) -0.2687(13) 0.2209(11) 0.033(3) Uani 1 1 d . U
C53 C 0.8410(19) -0.3020(13) 0.1773(10) 0.033(3) Uani 1 1 d . U
H53 H 0.8067 -0.3336 0.1645 0.040 Uiso 1 1 calc R U
C54 C 0.488(2) 0.4566(14) 0.3624(12) 0.046(6) Uani 1 1 d . U
H54 H 0.4242 0.4923 0.3627 0.055 Uiso 1 1 calc R U
O33 O 0.9671(14) 0.3496(9) 0.0030(8) 0.049(5) Uani 1 1 d . U
C56 C 0.440(2) -0.1711(15) 0.4786(12) 0.045(6) Uani 1 1 d . U
H56 H 0.3719 -0.1430 0.4850 0.054 Uiso 1 1 calc R U
C57 C 0.5727(18) 0.0560(13) 0.4306(10) 0.034(3) Uani 1 1 d . U
H57A H 0.5349 0.0156 0.4275 0.040 Uiso 1 1 calc R U
H57B H 0.5257 0.0875 0.4534 0.040 Uiso 1 1 calc R U
C58 C 0.6816(19) 0.3506(13) 0.3643(11) 0.028(4) Uani 1 1 d . U
O13 O 0.7052(12) -0.0922(8) 0.1722(7) 0.022(4) Uani 1 1 d . U
O11 O 0.3275(15) -0.2447(12) 0.3827(9) 0.057(6) Uani 1 1 d . U
C61 C 0.648(2) 0.3921(13) 0.4058(11) 0.039(6) Uani 1 1 d . U
H61 H 0.6919 0.3836 0.4353 0.046 Uiso 1 1 calc R U
C62 C 0.3699(19) 0.1018(13) 0.1935(10) 0.030(6) Uani 1 1 d . U
H62A H 0.2985 0.0902 0.1978 0.037 Uiso 1 1 calc R U
H62B H 0.3665 0.1480 0.2075 0.037 Uiso 1 1 calc R U
N2 N 0.4763(16) -0.0555(12) 0.3215(9) 0.029(5) Uani 1 1 d . U
C66 C 0.438(3) 0.5652(15) 0.2195(13) 0.081(11) Uani 1 1 d . U
H66A H 0.3640 0.5807 0.2136 0.121 Uiso 1 1 calc R U
H66B H 0.4777 0.6000 0.1872 0.121 Uiso 1 1 calc R U
H66C H 0.4496 0.5711 0.2563 0.121 Uiso 1 1 calc R U
C67 C 1.0190(19) 0.1823(12) 0.1524(11) 0.032(4) Uani 1 1 d . U
C68 C 0.3839(19) -0.2176(13) 0.2270(12) 0.034(2) Uani 1 1 d . U
N6 N 0.9128(15) 0.1015(10) 0.1278(8) 0.026(4) Uani 1 1 d . U
C70 C 1.0095(17) 0.0678(12) 0.3586(9) 0.021(5) Uani 1 1 d . U
H70A H 0.9811 0.0296 0.3946 0.025 Uiso 1 1 calc R U
H70B H 1.0623 0.0910 0.3693 0.025 Uiso 1 1 calc R U
N13 N 0.4185(17) 0.0131(11) 0.2884(10) 0.038(6) Uani 1 1 d . U
H13 H 0.3716 0.0449 0.3037 0.045 Uiso 1 1 calc R U
N41 N 0.749(2) 0.8725(14) 0.6293(14) 0.046(8) Uani 1 1 d . U
O29 O 0.7361(12) 0.1042(9) 0.2279(7) 0.038(4) Uiso 1 1 d . .
H29 H 0.7389 0.0482 0.2476 0.046 Uiso 1 1 calc R U
C76 C 0.360(2) 0.3383(14) 0.1817(12) 0.037(6) Uani 1 1 d . U
H76 H 0.2986 0.3259 0.2062 0.045 Uiso 1 1 calc R U
C77 C 0.7291(19) -0.0589(14) 0.0662(10) 0.035(6) Uani 1 1 d . U
H77A H 0.6858 -0.0070 0.0467 0.042 Uiso 1 1 calc R U
H77B H 0.7353 -0.0950 0.0426 0.042 Uiso 1 1 calc R U
C78 C 0.9750(19) -0.2940(14) 0.4708(11) 0.033(6) Uani 1 1 d . U
C79 C 0.8838(19) 0.3925(12) 0.2357(11) 0.036(4) Uani 1 1 d . U
H79A H 0.9440 0.3767 0.2592 0.043 Uiso 1 1 calc R U
H79B H 0.8210 0.4078 0.2598 0.043 Uiso 1 1 calc R U
C80 C 0.633(2) -0.2555(15) 0.4574(12) 0.041(5) Uani 1 1 d . U
C81 C 0.901(2) 0.4618(13) 0.1834(11) 0.046(8) Uani 1 1 d . U
H81A H 0.9577 0.4448 0.1573 0.069 Uiso 1 1 calc R U
H81B H 0.9183 0.5043 0.1950 0.069 Uiso 1 1 calc R U
H81C H 0.8370 0.4824 0.1632 0.069 Uiso 1 1 calc R U
C82 C 0.439(2) 0.0280(15) 0.2311(13) 0.033(5) Uani 1 1 d . U
C83 C 1.028(2) -0.3533(14) 0.5164(12) 0.044(6) Uani 1 1 d . U
H83 H 1.0253 -0.3442 0.5526 0.053 Uiso 1 1 calc R U
C84 C 0.4559(19) -0.1870(12) 0.1773(11) 0.034(2) Uani 1 1 d . U
H84 H 0.4444 -0.1885 0.1404 0.040 Uiso 1 1 calc R U
O14 O 0.4838(12) -0.2047(8) 0.2966(7) 0.034(2) Uani 1 1 d . U
C402 C 0.992(2) -0.0308(12) 0.3082(12) 0.024(6) Uani 1 1 d . U
C89 C 0.592(2) -0.1938(14) 0.4104(12) 0.033(4) Uani 1 1 d . U
C122 C 0.2342(19) -0.2685(13) 0.3126(12) 0.039(4) Uani 1 1 d . U
H122 H 0.1819 -0.2867 0.3428 0.047 Uiso 1 1 calc R U
C121 C 0.318(2) -0.2446(13) 0.3263(13) 0.036(5) Uani 1 1 d . U
C90 C 0.647(2) -0.3371(12) 0.2444(12) 0.048(6) Uani 1 1 d . U
H90A H 0.6521 -0.3354 0.2033 0.057 Uiso 1 1 calc R U
H90B H 0.5719 -0.3288 0.2582 0.057 Uiso 1 1 calc R U
O21 O 0.8386(12) 0.2255(8) 0.1764(7) 0.032(5) Uani 1 1 d . U
C94 C 0.7277(19) 0.3173(14) -0.0323(12) 0.038(4) Uani 1 1 d . U
C93 C 0.6368(19) 0.2751(14) -0.0056(13) 0.038(4) Uani 1 1 d . U
H93 H 0.5848 0.2820 -0.0304 0.046 Uiso 1 1 calc R U
C92 C 0.510(2) 0.1599(14) 0.1163(13) 0.030(4) Uani 1 1 d . U
C96 C 1.1196(19) 0.1918(12) 0.1530(10) 0.032(4) Uani 1 1 d . U
H96 H 1.1751 0.1577 0.1392 0.038 Uiso 1 1 calc R U
C95 C 1.0022(19) 0.1157(12) 0.1351(10) 0.026(4) Uani 1 1 d . U
H95 H 1.0623 0.0790 0.1286 0.032 Uiso 1 1 calc R U
C97 C 1.143(2) 0.2487(13) 0.1728(12) 0.046(6) Uani 1 1 d . U
H97 H 1.2124 0.2571 0.1702 0.055 Uiso 1 1 calc R U
C98 C 0.831(2) 0.0251(15) 0.0971(12) 0.039(4) Uani 1 1 d . U
N7 N 0.9173(15) 0.0328(10) 0.1132(9) 0.034(6) Uani 1 1 d . U
H7 H 0.9743 -0.0033 0.1147 0.041 Uiso 1 1 calc R U
C99 C 0.4098(19) 0.1244(13) 0.1305(10) 0.033(5) Uani 1 1 d . U
H99A H 0.3554 0.1640 0.1073 0.040 Uiso 1 1 calc R U
H99B H 0.4223 0.0758 0.1183 0.040 Uiso 1 1 calc R U
C101 C 0.882(2) 0.3598(15) -0.0291(13) 0.044(6) Uani 1 1 d . U
C102 C 0.877(2) 0.4112(15) -0.0858(13) 0.042(6) Uani 1 1 d . U
H102 H 0.9318 0.4411 -0.1037 0.050 Uiso 1 1 calc R U
C100 C 0.808(2) 0.3068(16) -0.0001(13) 0.038(4) Uani 1 1 d . U
C103 C 0.794(2) 0.4197(15) -0.1170(13) 0.047(6) Uani 1 1 d . U
H103 H 0.7888 0.4567 -0.1553 0.056 Uiso 1 1 calc R U
O32 O 0.8219(13) 0.2552(9) 0.0503(8) 0.043(5) Uani 1 1 d . U
C105 C 1.112(2) 0.3862(15) 0.0293(12) 0.057(9) Uani 1 1 d . U
H10A H 1.0690 0.3881 0.0654 0.085 Uiso 1 1 calc R U
H10B H 1.1574 0.4267 0.0179 0.085 Uiso 1 1 calc R U
H10C H 1.1541 0.3326 0.0357 0.085 Uiso 1 1 calc R U
C104 C 1.042(2) 0.4037(16) -0.0187(12) 0.052(8) Uani 1 1 d . U
H10D H 1.0055 0.4603 -0.0292 0.063 Uiso 1 1 calc R U
H10E H 1.0832 0.3949 -0.0539 0.063 Uiso 1 1 calc R U
C107 C 0.927(2) 0.1310(14) 0.3336(11) 0.027(4) Uani 1 1 d . U
C106 C 0.720(2) 0.3730(14) -0.0904(12) 0.046(6) Uani 1 1 d . U
H106 H 0.6624 0.3774 -0.1106 0.056 Uiso 1 1 calc R U
C108 C 0.515(2) 0.4176(14) 0.3187(12) 0.035(6) Uani 1 1 d . U
C109 C 0.7709(17) 0.2925(12) 0.3737(10) 0.025(4) Uani 1 1 d . U
H109 H 0.8104 0.2885 0.4042 0.030 Uiso 1 1 calc R U
C110 C 0.558(2) 0.4420(14) 0.4055(12) 0.043(6) Uani 1 1 d . U
H110 H 0.5400 0.4683 0.4341 0.052 Uiso 1 1 calc R U
C111 C 0.6166(18) 0.3618(13) 0.3221(11) 0.028(4) Uani 1 1 d . U
C112 C 0.472(2) 0.4836(14) 0.2217(13) 0.057(9) Uani 1 1 d . U
H112 H 0.5053 0.4674 0.1894 0.069 Uiso 1 1 calc R U
C114 C 0.533(2) 0.3763(15) 0.1121(12) 0.037(6) Uani 1 1 d . U
C113 C 0.549(2) 0.3149(14) 0.1635(12) 0.028(4) Uani 1 1 d . U
C116 C 0.352(2) 0.3947(15) 0.1276(12) 0.045(5) Uani 1 1 d . U
H116 H 0.2859 0.4192 0.1139 0.054 Uiso 1 1 calc R U
C117 C 0.458(2) 0.2383(13) 0.2569(11) 0.030(4) Uani 1 1 d . U
H117 H 0.3926 0.2258 0.2764 0.036 Uiso 1 1 calc R U
C118 C 0.696(2) 0.4338(16) 0.0882(13) 0.062(9) Uani 1 1 d . U
H11D H 0.7649 0.4266 0.0665 0.074 Uiso 1 1 calc R U
H11E H 0.7039 0.4115 0.1305 0.074 Uiso 1 1 calc R U
C115 C 0.444(2) 0.4165(15) 0.0921(12) 0.045(5) Uani 1 1 d . U
H115 H 0.4407 0.4581 0.0555 0.054 Uiso 1 1 calc R U
C120 C 0.6687(18) 0.0115(12) 0.4641(11) 0.033(6) Uani 1 1 d . U
H12A H 0.7156 0.0500 0.4598 0.039 Uiso 1 1 calc R U
H12B H 0.6465 -0.0113 0.5061 0.039 Uiso 1 1 calc R U
C124 C 0.2995(18) -0.2397(12) 0.2150(12) 0.034(2) Uani 1 1 d . U
H124 H 0.2929 -0.2362 0.1762 0.040 Uiso 1 1 calc R U
C123 C 0.2237(19) -0.2670(12) 0.2582(11) 0.034(2) Uani 1 1 d . U
H123 H 0.1660 -0.2842 0.2502 0.040 Uiso 1 1 calc R U
C119 C 0.597(2) 0.1119(14) 0.3704(12) 0.034(3) Uani 1 1 d . U
C125 C 0.4017(19) -0.2200(13) 0.2822(12) 0.034(2) Uani 1 1 d . U
C127 C 0.8442(18) -0.0445(13) 0.0728(10) 0.030(6) Uani 1 1 d . U
H12G H 0.8819 -0.0941 0.0994 0.035 Uiso 1 1 calc R U
H12H H 0.8849 -0.0316 0.0343 0.035 Uiso 1 1 calc R U
C126 C 0.680(2) -0.0971(14) 0.1273(13) 0.034(7) Uani 1 1 d . U
C129 C 0.479(2) -0.2279(15) 0.5224(13) 0.051(7) Uani 1 1 d . U
H129 H 0.4428 -0.2402 0.5601 0.061 Uiso 1 1 calc R U
C128 C 0.581(2) -0.2724(14) 0.5117(11) 0.041(5) Uani 1 1 d . U
H128 H 0.6126 -0.3142 0.5433 0.050 Uiso 1 1 calc R U
C130 C 0.492(2) -0.1472(14) 0.4200(11) 0.033(4) Uani 1 1 d . U
C133 C 0.8429(18) -0.2182(13) 0.2380(10) 0.024(5) Uani 1 1 d . U
C132 C 0.9438(19) -0.2870(14) 0.1527(10) 0.035(6) Uani 1 1 d . U
H132 H 0.9782 -0.3095 0.1235 0.042 Uiso 1 1 calc R U
C131 C 0.444(2) -0.0796(14) 0.3743(13) 0.042(6) Uani 1 1 d . U
H131 H 0.3813 -0.0499 0.3857 0.050 Uiso 1 1 calc R U
C134 C 0.9905(18) -0.1492(13) 0.2245(10) 0.022(6) Uani 1 1 d . U
H134 H 1.0524 -0.1354 0.2010 0.027 Uiso 1 1 calc R U
C136 C 0.9774(19) -0.3054(13) 0.4172(12) 0.030(4) Uani 1 1 d . U
C135 C 1.084(2) -0.4233(14) 0.5099(12) 0.045(6) Uani 1 1 d . U
H135 H 1.1210 -0.4628 0.5403 0.054 Uiso 1 1 calc R U
C137 C 0.724(2) -0.0531(15) 0.4421(12) 0.027(4) Uani 1 1 d . U
C138 C 0.735(2) -0.3543(15) 0.4162(13) 0.061(9) Uani 1 1 d . U
H13F H 0.8079 -0.3756 0.4052 0.074 Uiso 1 1 calc R U
H13G H 0.6996 -0.3262 0.3802 0.074 Uiso 1 1 calc R U
C141 C 0.356(3) -0.392(2) 0.4422(15) 0.119(15) Uani 1 1 d . U
H14A H 0.3020 -0.3879 0.4736 0.178 Uiso 1 1 calc R U
H14B H 0.4136 -0.4350 0.4578 0.178 Uiso 1 1 calc R U
H14C H 0.3276 -0.4031 0.4120 0.178 Uiso 1 1 calc R U
C140 C 0.395(4) -0.317(2) 0.4174(16) 0.112(14) Uani 1 1 d . U
H14D H 0.4592 -0.3259 0.3923 0.135 Uiso 1 1 calc R U
H14E H 0.4149 -0.3033 0.4497 0.135 Uiso 1 1 calc R U
C142 C 1.0627(17) 0.0212(13) 0.3148(10) 0.028(6) Uani 1 1 d . U
H14F H 1.0795 0.0605 0.2763 0.033 Uiso 1 1 calc R U
H14G H 1.1284 -0.0131 0.3293 0.033 Uiso 1 1 calc R U
C144 C 1.0875(19) -0.4575(14) 0.3473(11) 0.036(7) Uani 1 1 d . U
H14H H 1.0599 -0.5038 0.3768 0.044 Uiso 1 1 calc R U
H14I H 1.1630 -0.4644 0.3505 0.044 Uiso 1 1 calc R U
C143 C 1.0839(19) -0.4346(14) 0.4542(12) 0.037(6) Uani 1 1 d . U
H143 H 1.1197 -0.4837 0.4489 0.044 Uiso 1 1 calc R U
C145 C 1.069(3) -0.4516(15) 0.2891(12) 0.070(10) Uani 1 1 d . U
H14J H 1.0008 -0.4667 0.2904 0.104 Uiso 1 1 calc R U
H14K H 1.1232 -0.4881 0.2745 0.104 Uiso 1 1 calc R U
H14L H 1.0689 -0.3962 0.2631 0.104 Uiso 1 1 calc R U
O43 O 0.6990(13) -0.0351(8) 0.2765(7) 0.043(5) Uani 1 1 d . U
H43 H 0.6918 0.0219 0.2613 0.052 Uiso 1 1 calc R U
O100 O 0.2165(12) 0.9580(9) 0.2035(7) 0.048(5) Uani 1 1 d . U
O101 O 0.1059(15) 0.9330(9) 0.0877(8) 0.063(6) Uani 1 1 d . U
O102 O 0.0651(16) 0.8569(9) 0.0150(8) 0.071(7) Uani 1 1 d . U
N42 N 0.352(3) 0.2721(17) 0.9405(14) 0.070(9) Uani 1 1 d . U
O104 O 0.886(2) 0.8109(11) 0.9921(8) 0.107(10) Uani 1 1 d . U
O105 O 0.258(2) 0.019(2) 0.0824(11) 0.158(14) Uani 1 1 d . U
O106 O 0.436(2) 0.2819(16) 0.9138(11) 0.101(10) Uani 1 1 d . U
O107 O 0.267(2) 0.285(2) 0.9301(11) 0.128(12) Uani 1 1 d . U
O108 O 0.930(2) 0.1150(16) 0.4821(13) 0.152(11) Uiso 1 1 d . .
O109 O 0.145(3) 0.835(2) 0.4150(16) 0.24(2) Uani 1 1 d . U
O110 O 0.088(4) 0.319(3) 0.329(2) 0.29(2) Uani 1 1 d . U
O111 O 0.294(3) 0.328(2) 0.3368(16) 0.204(16) Uani 1 1 d . U
O112 O 0.370(3) 0.221(3) 0.9845(17) 0.236(19) Uani 1 1 d . U

loop_
_atom_site_aniso_label
_atom_site_aniso_U_11
_atom_site_aniso_U_22
_atom_site_aniso_U_33
_atom_site_aniso_U_23
_atom_site_aniso_U_13
_atom_site_aniso_U_12
Er1 0.0264(9) 0.0310(7) 0.0332(9) -0.0141(6) 0.0034(7) -0.0127(6)
Er2 0.0205(8) 0.0225(7) 0.0424(10) -0.0086(6) -0.0047(7) -0.0075(6)
Er3 0.0188(8) 0.0236(7) 0.0351(9) -0.0128(6) 0.0036(6) -0.0097(6)
Er4 0.0218(8) 0.0237(7) 0.0456(10) -0.0137(6) -0.0005(7) -0.0090(6)
N21 0.018(13) 0.054(13) 0.052(16) -0.008(12) -0.016(12) -0.014(11)
N19 0.042(15) 0.045(13) 0.038(15) -0.024(11) 0.007(12) -0.015(12)
N12 0.025(14) 0.041(13) 0.042(14) -0.011(11) -0.006(10) -0.026(11)
N8 0.018(13) 0.040(12) 0.034(14) -0.022(11) -0.009(10) 0.005(9)
C91 0.032(9) 0.008(7) 0.053(10) -0.001(6) -0.012(8) -0.003(6)
C139 0.07(2) 0.056(19) 0.09(3) -0.042(18) 0.013(19) -0.034(16)
C9 0.039(14) 0.017(9) 0.090(17) -0.018(11) -0.006(12) -0.011(10)
C11 0.08(3) 0.059(15) 0.11(3) -0.04(2) 0.00(2) -0.027(17)
C12 0.022(12) 0.052(14) 0.034(15) -0.030(11) 0.008(11) -0.011(11)
O16 0.032(10) 0.009(7) 0.055(10) -0.014(7) -0.011(8) -0.005(6)
O12 0.031(8) 0.032(7) 0.040(9) -0.013(6) 0.001(6) -0.013(6)
O8 0.020(11) 0.023(9) 0.013(11) -0.004(8) 0.000(9) 0.002(8)
O2 0.041(13) 0.034(10) 0.017(11) -0.010(9) 0.016(10) -0.022(9)
O9 0.038(12) 0.021(9) 0.022(11) -0.017(8) 0.018(9) -0.008(8)
O30 0.010(10) 0.021(7) 0.054(13) 0.000(8) -0.010(7) -0.004(8)
O36 0.026(12) 0.028(9) 0.035(12) -0.001(8) -0.017(9) -0.001(9)
C22 0.024(17) 0.040(14) 0.045(18) -0.019(12) -0.010(14) 0.003(11)
O19 0.024(12) 0.030(10) 0.059(14) -0.014(10) -0.013(10) -0.001(9)
O38 0.035(13) 0.053(11) 0.049(13) -0.031(10) 0.007(10) -0.005(10)
N43 0.011(9) 0.033(10) 0.041(11) -0.020(8) -0.005(8) -0.010(6)
N9 0.022(11) 0.034(10) 0.042(9) -0.017(6) -0.007(8) -0.012(8)
O17 0.027(10) 0.029(8) 0.060(11) -0.031(7) 0.019(9) -0.010(8)
O39 0.061(15) 0.036(11) 0.056(15) -0.038(11) -0.006(11) 0.017(10)
N11 0.035(15) 0.009(10) 0.038(13) -0.001(10) -0.003(10) -0.005(10)
N20 0.019(12) 0.020(11) 0.057(16) 0.008(11) -0.005(12) -0.010(10)
O37 0.073(17) 0.041(11) 0.059(15) -0.006(10) -0.024(13) -0.020(11)
C33 0.023(12) 0.032(13) 0.071(18) -0.021(11) -0.004(14) -0.009(11)
O4 0.062(18) 0.054(13) 0.054(16) -0.033(12) 0.015(14) -0.024(13)
C35 0.023(13) 0.045(14) 0.036(15) -0.029(11) 0.005(11) -0.008(11)
C36 0.028(10) 0.016(9) 0.049(10) -0.011(7) -0.022(8) -0.005(8)
O15 0.025(8) 0.039(7) 0.033(11) -0.028(8) 0.024(8) -0.027(6)
O6 0.020(13) 0.068(13) 0.056(15) -0.033(11) 0.014(11) -0.015(11)
O28 0.019(9) 0.025(7) 0.030(11) 0.004(8) -0.014(7) -0.001(6)
O5 0.032(13) 0.073(13) 0.048(15) -0.045(13) -0.010(12) 0.003(10)
C41 0.021(11) 0.016(12) 0.037(15) -0.006(10) -0.014(13) 0.005(11)
O34 0.029(13) 0.048(12) 0.067(16) -0.022(12) -0.024(12) 0.005(10)
O7 0.023(11) 0.030(10) 0.038(12) 0.000(9) -0.007(9) -0.010(9)
C44 0.026(16) 0.012(12) 0.057(15) -0.009(10) -0.004(12) -0.003(10)
N10 0.022(9) 0.033(8) 0.050(10) -0.018(7) 0.007(7) -0.016(6)
N14 0.024(13) 0.014(11) 0.022(13) -0.016(10) -0.001(10) 0.001(9)
O25 0.051(13) 0.029(9) 0.023(11) -0.012(8) 0.015(9) -0.029(9)
N18 0.023(14) 0.032(12) 0.022(14) -0.005(10) 0.003(11) -0.017(11)
N15 0.024(14) 0.038(12) 0.047(15) -0.033(12) 0.018(12) -0.008(10)
C52 0.031(8) 0.032(7) 0.040(9) -0.013(6) 0.001(6) -0.013(6)
C53 0.031(8) 0.032(7) 0.040(9) -0.013(6) 0.001(6) -0.013(6)
C54 0.031(15) 0.026(13) 0.076(19) -0.019(13) 0.019(11) -0.006(11)
O33 0.029(13) 0.048(11) 0.067(15) -0.011(10) 0.005(11) -0.020(11)
C56 0.058(15) 0.034(15) 0.043(13) -0.017(10) 0.025(11) -0.021(10)
C57 0.022(9) 0.033(8) 0.050(10) -0.018(7) 0.007(7) -0.016(6)
C58 0.010(10) 0.028(9) 0.046(12) -0.014(8) 0.007(7) -0.010(7)
O13 0.030(12) 0.018(9) 0.022(11) -0.012(9) -0.003(9) -0.001(8)
O11 0.060(16) 0.079(15) 0.046(15) -0.020(12) -0.006(12) -0.042(13)
C61 0.039(15) 0.030(14) 0.047(15) -0.018(11) 0.016(12) -0.013(10)
C62 0.021(15) 0.023(12) 0.044(13) -0.005(11) -0.004(10) -0.006(10)
N2 0.031(15) 0.037(12) 0.015(15) 0.000(11) 0.010(11) -0.019(10)
C66 0.10(3) 0.045(14) 0.10(3) -0.028(18) -0.07(2) 0.032(18)
C67 0.032(9) 0.008(7) 0.053(10) -0.001(6) -0.012(8) -0.003(6)
C68 0.026(6) 0.024(5) 0.062(7) -0.020(5) -0.004(5) -0.017(5)
N6 0.023(11) 0.012(7) 0.041(10) -0.003(7) -0.010(9) 0.002(8)
C70 0.021(14) 0.024(12) 0.018(14) 0.000(9) -0.013(10) -0.008(9)
N13 0.054(17) 0.029(12) 0.034(16) -0.013(11) 0.001(12) -0.014(10)
N41 0.02(2) 0.056(17) 0.07(3) -0.022(18) -0.03(2) -0.011(15)
C76 0.032(11) 0.038(14) 0.056(14) -0.032(10) -0.027(10) 0.007(10)
C77 0.038(14) 0.035(13) 0.041(15) -0.022(12) 0.007(12) -0.020(12)
C78 0.021(14) 0.027(11) 0.047(13) -0.011(9) -0.005(11) 0.001(9)
C79 0.027(10) 0.029(8) 0.060(11) -0.031(7) 0.019(9) -0.010(8)
C80 0.058(12) 0.032(10) 0.035(11) 0.000(9) 0.007(9) -0.034(8)
C81 0.042(19) 0.042(15) 0.060(18) -0.017(11) -0.004(16) -0.020(15)
C82 0.024(11) 0.026(10) 0.050(12) -0.006(10) -0.011(9) -0.011(8)
C83 0.046(17) 0.036(13) 0.050(13) -0.011(11) -0.018(12) 0.001(10)
C84 0.026(6) 0.024(5) 0.062(7) -0.020(5) -0.004(5) -0.017(5)
O14 0.026(6) 0.024(5) 0.062(7) -0.020(5) -0.004(5) -0.017(5)
C402 0.023(16) 0.016(13) 0.031(17) -0.008(12) 0.012(14) -0.012(12)
C89 0.039(12) 0.025(10) 0.037(10) -0.012(7) 0.016(9) -0.023(8)
C122 0.030(11) 0.031(10) 0.066(9) -0.023(9) 0.003(9) -0.016(9)
C121 0.035(14) 0.026(13) 0.055(12) -0.018(13) -0.008(9) -0.010(11)
C90 0.039(14) 0.017(9) 0.090(17) -0.018(11) -0.006(12) -0.011(10)
O21 0.029(12) 0.028(9) 0.042(12) -0.014(9) 0.005(9) -0.013(9)
C94 0.017(9) 0.041(9) 0.067(11) -0.028(8) 0.002(8) -0.016(8)
C93 0.017(9) 0.041(9) 0.067(11) -0.028(8) 0.002(8) -0.016(8)
C92 0.010(10) 0.021(7) 0.054(13) 0.000(8) -0.010(7) -0.004(8)
C96 0.032(9) 0.008(7) 0.053(10) -0.001(6) -0.012(8) -0.003(6)
C95 0.023(11) 0.012(7) 0.041(10) -0.003(7) -0.010(9) 0.002(8)
C97 0.023(12) 0.034(14) 0.091(19) -0.030(12) -0.011(14) -0.004(11)
C98 0.030(11) 0.031(10) 0.066(9) -0.023(9) 0.003(9) -0.016(9)
N7 0.008(13) 0.021(11) 0.077(16) -0.021(10) -0.009(12) 0.001(10)
C99 0.024(11) 0.026(10) 0.050(12) -0.006(10) -0.011(9) -0.011(8)
C101 0.013(14) 0.043(15) 0.072(16) -0.017(12) 0.011(12) -0.010(11)
C102 0.026(15) 0.032(14) 0.067(16) -0.025(11) 0.016(13) -0.007(13)
C100 0.017(9) 0.041(9) 0.067(11) -0.028(8) 0.002(8) -0.016(8)
C103 0.028(16) 0.046(15) 0.060(15) -0.022(11) 0.012(11) 0.004(12)
O32 0.034(13) 0.032(10) 0.052(14) 0.007(10) -0.013(10) -0.013(9)
C105 0.07(2) 0.034(16) 0.08(2) -0.025(17) -0.017(16) -0.012(16)
C104 0.04(2) 0.062(18) 0.05(2) -0.005(16) 0.016(14) -0.037(17)
C107 0.019(9) 0.025(7) 0.030(11) 0.004(8) -0.014(7) -0.001(6)
C106 0.017(14) 0.050(15) 0.065(14) -0.024(10) 0.013(11) 0.006(11)
C108 0.010(12) 0.030(14) 0.060(17) -0.012(12) 0.015(11) -0.010(9)
C109 0.011(9) 0.033(10) 0.041(11) -0.020(8) -0.005(8) -0.010(6)
C110 0.039(16) 0.034(14) 0.060(17) -0.026(14) 0.028(12) -0.019(11)
C111 0.010(10) 0.028(9) 0.046(12) -0.014(8) 0.007(7) -0.010(7)
C112 0.09(3) 0.021(12) 0.04(2) 0.006(15) 0.004(18) -0.003(15)
C114 0.032(12) 0.037(14) 0.043(14) -0.012(9) -0.026(11) 0.010(11)
C113 0.028(10) 0.016(9) 0.049(10) -0.011(7) -0.022(8) -0.005(8)
C116 0.031(11) 0.043(11) 0.064(13) -0.024(8) -0.031(9) 0.016(9)
C117 0.022(11) 0.034(10) 0.042(9) -0.017(6) -0.007(8) -0.012(8)
C118 0.05(2) 0.076(16) 0.09(2) -0.068(19) -0.015(18) 0.007(17)
C115 0.031(11) 0.043(11) 0.064(13) -0.024(8) -0.031(9) 0.016(9)
C120 0.026(13) 0.020(12) 0.046(14) -0.012(10) 0.017(10) -0.005(9)
C124 0.026(6) 0.024(5) 0.062(7) -0.020(5) -0.004(5) -0.017(5)
C123 0.026(6) 0.024(5) 0.062(7) -0.020(5) -0.004(5) -0.017(5)
C119 0.022(9) 0.033(8) 0.050(10) -0.018(7) 0.007(7) -0.016(6)
C125 0.026(6) 0.024(5) 0.062(7) -0.020(5) -0.004(5) -0.017(5)
C127 0.029(13) 0.028(12) 0.033(15) -0.012(11) 0.008(11) -0.013(11)
C126 0.015(16) 0.032(16) 0.051(17) -0.021(14) 0.018(14) 0.000(13)
C129 0.082(17) 0.036(15) 0.037(12) -0.015(10) 0.020(13) -0.028(12)
C128 0.058(12) 0.032(10) 0.035(11) 0.000(9) 0.007(9) -0.034(8)
C130 0.039(12) 0.025(10) 0.037(10) -0.012(7) 0.016(9) -0.023(8)
C133 0.013(12) 0.025(13) 0.033(15) -0.014(11) 0.003(11) 0.001(10)
C132 0.033(13) 0.052(15) 0.030(15) -0.027(11) 0.000(11) -0.006(12)
C131 0.042(16) 0.038(15) 0.050(15) -0.012(11) -0.001(14) -0.023(11)
C134 0.015(14) 0.032(14) 0.023(16) -0.016(12) 0.014(13) -0.007(11)
C136 0.032(10) 0.009(7) 0.055(10) -0.014(7) -0.011(8) -0.005(6)
C135 0.032(16) 0.034(12) 0.048(14) 0.005(12) 0.003(13) 0.002(10)
C137 0.025(8) 0.039(7) 0.033(11) -0.028(8) 0.024(8) -0.027(6)
C138 0.04(2) 0.056(18) 0.11(3) -0.053(18) 0.014(18) -0.030(15)
C141 0.19(4) 0.11(3) 0.09(3) -0.08(2) 0.03(3) -0.06(3)
C140 0.16(4) 0.10(3) 0.07(3) -0.01(2) -0.01(3) -0.03(3)
C142 0.010(13) 0.037(13) 0.037(15) -0.012(11) 0.005(12) -0.011(9)
C144 0.028(18) 0.041(17) 0.050(17) -0.028(16) -0.012(15) 0.003(15)
C143 0.026(16) 0.013(11) 0.055(15) -0.001(11) 0.016(13) 0.001(10)
C145 0.12(3) 0.035(16) 0.054(19) -0.021(17) -0.03(2) 0.010(18)
O43 0.081(15) 0.013(9) 0.044(13) -0.002(8) -0.034(10) -0.019(9)
O100 0.035(12) 0.043(11) 0.077(15) -0.030(10) 0.012(11) -0.022(9)
O101 0.075(16) 0.040(11) 0.060(15) -0.001(10) 0.001(12) -0.013(11)
O102 0.091(18) 0.042(11) 0.052(14) 0.005(10) 0.024(13) -0.005(11)
N42 0.11(3) 0.08(2) 0.03(2) -0.021(16) -0.02(3) -0.02(2)
O104 0.22(3) 0.068(14) 0.050(16) -0.032(12) 0.035(17) -0.061(17)
O105 0.12(3) 0.34(4) 0.08(2) -0.12(2) 0.042(18) -0.13(3)
O106 0.08(2) 0.17(2) 0.09(2) -0.086(19) 0.039(17) -0.071(18)
O107 0.037(19) 0.28(4) 0.054(19) -0.027(19) -0.018(15) -0.04(2)
O109 0.26(5) 0.23(4) 0.20(4) 0.05(3) -0.05(3) -0.15(4)
O110 0.29(6) 0.34(6) 0.29(6) -0.09(4) -0.11(4) -0.10(5)
O111 0.20(4) 0.22(3) 0.23(4) -0.06(3) -0.01(3) -0.12(3)
O112 0.11(3) 0.37(4) 0.17(3) 0.06(3) -0.10(3) -0.09(3)

loop_
_atom_type_symbol
_atom_type_description
_atom_type_scat_dispersion_real
_atom_type_scat_dispersion_imag
_atom_type_scat_source
C C 0.0033 0.0016 'International Tables Vol C Tables 4.2.6.8 and 6.1.1.4'
H H 0.0000 0.0000 'International Tables Vol C Tables 4.2.6.8 and 6.1.1.4'
N N 0.0061 0.0033 'International Tables Vol C Tables 4.2.6.8 and 6.1.1.4'
O O 0.0106 0.0060 'International Tables Vol C Tables 4.2.6.8 and 6.1.1.4'
Er Er -0.2586 4.9576 'International Tables Vol C Tables 4.2.6.8 and 6.1.1.4'

loop_
_geom_angle_atom_site_label_1
_geom_angle_atom_site_label_2
_geom_angle_atom_site_label_3
_geom_angle
O16 Er1 O9 88.2(5)
O16 Er1 O2 99.5(5)
O9 Er1 O2 130.6(5)
O16 Er1 O8 111.7(5)
O9 Er1 O8 67.8(5)
O2 Er1 O8 145.0(5)
O16 Er1 O15 135.5(6)
O9 Er1 O15 130.4(6)
O2 Er1 O15 73.2(5)
O8 Er1 O15 73.5(4)
O16 Er1 N18 71.7(6)
O9 Er1 N18 151.9(5)
O2 Er1 N18 73.5(5)
O8 Er1 N18 101.1(5)
O15 Er1 N18 64.1(6)
O16 Er1 O43 155.5(5)
O9 Er1 O43 69.0(5)
O2 Er1 O43 89.5(5)
O8 Er1 O43 68.6(5)
O15 Er1 O43 68.9(5)
N18 Er1 O43 132.7(6)
O16 Er1 N14 78.4(6)
O9 Er1 N14 69.3(5)
O2 Er1 N14 64.8(5)
O8 Er1 N14 135.4(5)
O15 Er1 N14 130.4(5)
N18 Er1 N14 122.9(6)
O43 Er1 N14 85.1(6)
O16 Er1 Er3 121.2(4)
O9 Er1 Er3 39.5(4)
O2 Er1 Er3 132.2(4)
O8 Er1 Er3 38.8(3)
O15 Er1 Er3 91.2(4)
N18 Er1 Er3 139.4(4)
O43 Er1 Er3 43.2(3)
N14 Er1 Er3 97.8(4)
O32 Er2 O21 83.9(6)
O32 Er2 O36 108.6(5)
O21 Er2 O36 67.4(5)
O32 Er2 O19 94.1(5)
O21 Er2 O19 133.6(6)
O36 Er2 O19 151.8(5)
O32 Er2 O30 137.0(6)
O21 Er2 O30 133.1(5)
O36 Er2 O30 76.1(5)
O19 Er2 O30 75.8(5)
O32 Er2 O29 147.6(6)
O21 Er2 O29 68.8(5)
O36 Er2 O29 77.4(5)
O19 Er2 O29 92.6(5)
O30 Er2 O29 75.3(5)
O32 Er2 N20 72.5(6)
O21 Er2 N20 145.1(5)
O36 Er2 N20 95.8(6)
O19 Er2 N20 74.7(6)
O30 Er2 N20 64.5(6)
O29 Er2 N20 139.6(6)
O32 Er2 N6 75.7(6)
O21 Er2 N6 71.4(5)
O36 Er2 N6 137.7(6)
O19 Er2 N6 63.3(6)
O30 Er2 N6 130.2(5)
O29 Er2 N6 79.2(6)
N20 Er2 N6 124.3(6)
O32 Er2 Er4 120.0(4)
O21 Er2 Er4 41.2(4)
O36 Er2 Er4 40.6(4)
O19 Er2 Er4 137.8(4)
O30 Er2 Er4 91.9(4)
O29 Er2 Er4 45.3(3)
N20 Er2 Er4 135.9(4)
N6 Er2 Er4 99.6(4)
O14 Er3 O8 86.2(5)
O14 Er3 O7 96.0(5)
O8 Er3 O7 129.8(5)
O14 Er3 O13 134.3(5)
O8 Er3 O13 134.4(5)
O7 Er3 O13 74.6(5)
O14 Er3 O9 125.9(5)
O8 Er3 O9 66.8(5)
O7 Er3 O9 137.6(5)
O13 Er3 O9 71.1(5)
O14 Er3 O43 145.7(5)
O8 Er3 O43 70.7(5)
O7 Er3 O43 81.0(5)
O13 Er3 O43 78.2(5)
O9 Er3 O43 68.3(5)
O14 Er3 N11 68.7(6)
O8 Er3 N11 151.4(5)
O7 Er3 N11 68.8(5)
O13 Er3 N11 66.2(6)
O9 Er3 N11 116.7(5)
O43 Er3 N11 137.9(5)
O14 Er3 N2 75.0(5)
O8 Er3 N2 69.6(6)
O7 Er3 N2 62.9(6)
O13 Er3 N2 131.4(6)
O9 Er3 N2 128.9(6)
O43 Er3 N2 73.3(6)
N11 Er3 N2 114.3(6)
O14 Er3 O12 77.0(5)
O8 Er3 O12 94.7(5)
O7 Er3 O12 134.8(5)
O13 Er3 O12 79.1(4)
O9 Er3 O12 60.6(4)
O43 Er3 O12 128.4(5)
N11 Er3 O12 67.1(5)
N2 Er3 O12 148.6(5)
O14 Er3 Er1 124.7(4)
O8 Er3 Er1 40.1(3)
O7 Er3 Er1 125.4(3)
O13 Er3 Er1 94.6(4)
O9 Er3 Er1 37.1(3)
O43 Er3 Er1 44.6(4)
N11 Er3 Er1 153.6(4)
N2 Er3 Er1 91.9(5)
O12 Er3 Er1 92.5(3)
O35 Er4 O36 84.3(5)
O35 Er4 O21 123.0(5)
O36 Er4 O21 66.7(6)
O35 Er4 O28 134.0(5)
O36 Er4 O28 135.3(5)
O21 Er4 O28 71.8(5)
O35 Er4 O25 98.2(5)
O36 Er4 O25 131.9(5)
O21 Er4 O25 137.9(5)
O28 Er4 O25 73.3(5)
O35 Er4 O29 151.9(5)
O36 Er4 O29 75.3(5)
O21 Er4 O29 66.0(5)
O28 Er4 O29 73.2(5)
O25 Er4 O29 82.0(5)
O35 Er4 N9 76.8(5)
O36 Er4 N9 69.9(6)
O21 Er4 N9 128.8(6)
O28 Er4 N9 131.3(6)
O25 Er4 N9 64.3(6)
O29 Er4 N9 78.1(5)
O35 Er4 N43 70.5(6)
O36 Er4 N43 151.4(5)
O21 Er4 N43 116.0(6)
O28 Er4 N43 64.6(5)
O25 Er4 N43 67.1(5)
O29 Er4 N43 132.9(6)
N9 Er4 N43 115.2(6)
O35 Er4 O17 78.0(5)
O36 Er4 O17 94.2(5)
O21 Er4 O17 57.9(4)
O28 Er4 O17 76.9(5)
O25 Er4 O17 133.4(5)
O29 Er4 O17 122.0(4)
N9 Er4 O17 151.3(5)
N43 Er4 O17 68.0(5)
O35 Er4 Er2 124.4(4)
O36 Er4 Er2 40.9(4)
O21 Er4 Er2 39.9(4)
O28 Er4 Er2 95.3(4)
O25 Er4 Er2 123.4(3)
O29 Er4 Er2 42.6(4)
N9 Er4 Er2 89.0(4)
N43 Er4 Er2 155.0(4)
O17 Er4 Er2 94.0(3)
N20 N21 C92 113(2)
C137 N19 N18 116(2)
C126 N12 N11 117(2)
N43 N8 C107 117(2)
O21 C91 C41 121(2)
O21 C91 C67 123(2)
C41 C91 C67 116(2)
C35 C12 C133 122(2)
C35 C12 C134 119(2)
C133 C12 C134 119.0(19)
C136 O16 Er1 145.7(15)
C90 O12 C52 118.4(17)
C90 O12 Er3 131.1(14)
C52 O12 Er3 106.5(11)
C89 O8 Er3 133.9(15)
C89 O8 Er1 123.2(14)
Er3 O8 Er1 101.1(5)
C402 O2 Er1 123.5(13)
C133 O9 Er1 136.8(15)
C133 O9 Er3 119.2(14)
Er1 O9 Er3 103.4(5)
C92 O30 Er2 122.1(17)
C113 O36 Er4 134.1(15)
C113 O36 Er2 122.9(14)
Er4 O36 Er2 98.4(6)
N18 C22 C78 122(2)
C98 O19 Er2 124.8(17)
C80 O38 C138 113.4(18)
C109 N43 N8 114.9(19)
C109 N43 Er4 130.7(16)
N8 N43 Er4 114.0(12)
C117 N9 N10 114(2)
C117 N9 Er4 130.1(17)
N10 N9 Er4 114.8(15)
C41 O17 C79 113.7(16)
C41 O17 Er4 111.9(11)
C79 O17 Er4 130.3(11)
C44 O39 C144 117(2)
C84 N11 N12 114(2)
C84 N11 Er3 134.7(17)
N12 N11 Er3 111.6(12)
C93 N20 N21 112(2)
C93 N20 Er2 130.8(17)
N21 N20 Er2 116.7(15)
C114 O37 C118 117.1(19)
C41 C33 C97 121(2)
C12 C35 C132 120(2)
C76 C36 C117 117(2)
C76 C36 C113 120(3)
C117 C36 C113 123(2)
C137 O15 Er1 123.3(17)
C107 O28 Er4 122.8(16)
C33 C41 O17 129(2)
C33 C41 C91 123(2)
O17 C41 C91 107(2)
C108 O34 C112 117(2)
C82 O7 Er3 125.4(17)
O39 C44 C143 125(2)
O39 C44 C136 116(2)
C143 C44 C136 119(3)
C119 N10 N9 117(2)
C134 N14 N15 116.5(18)
C134 N14 Er1 130.3(14)
N15 N14 Er1 112.3(12)
C119 O25 Er4 121.5(17)
C22 N18 N19 112(2)
C22 N18 Er1 133.3(17)
N19 N18 Er1 115.0(15)
C402 N15 N14 117.9(18)
C111 O35 Er4 138.3(15)
O12 C52 C53 125(2)
O12 C52 C133 114.4(19)
C53 C52 C133 120(2)
C52 C53 C132 119(2)
C110 C54 C108 120(2)
C101 O33 C104 120(2)
C129 C56 C130 124(3)
C119 C57 C120 115(2)
C111 C58 C109 123(2)
C111 C58 C61 118(2)
C109 C58 C61 118(2)
C126 O13 Er3 122.7(15)
C121 O11 C140 114(2)
C110 C61 C58 124(3)
C99 C62 C82 112(2)
C131 N2 N13 115(2)
C131 N2 Er3 127.5(18)
N13 N2 Er3 115.4(15)
C96 C67 C91 120(2)
C96 C67 C95 119(2)
C91 C67 C95 121(2)
C124 C68 C125 125(2)
C124 C68 C84 115(2)
C125 C68 C84 120(2)
C95 N6 N7 115.4(18)
C95 N6 Er2 129.6(14)
N7 N6 Er2 114.7(12)
C107 C70 C142 111(2)
C82 N13 N2 114(2)
O5 N41 O4 122(3)
O5 N41 O6 124(3)
O4 N41 O6 115(3)
Er2 O29 Er4 92.1(5)
C116 C76 C36 121(3)
C126 C77 C127 107(2)
C136 C78 C83 121(2)
C136 C78 C22 124(3)
C83 C78 C22 115(2)
O17 C79 C81 110.3(19)
C128 C80 C89 121(3)
C128 C80 O38 121(3)
C89 C80 O38 117(2)
O7 C82 N13 122(3)
O7 C82 C62 123(3)
N13 C82 C62 115(2)
C135 C83 C78 122(3)
N11 C84 C68 123(2)
C125 O14 Er3 143.3(17)
O2 C402 N15 121.1(19)
O2 C402 C142 121(2)
N15 C402 C142 117(2)
O8 C89 C80 119(2)
O8 C89 C130 122(2)
C80 C89 C130 118(3)
C123 C122 C121 123(2)
C122 C121 O11 123(2)
C122 C121 C125 120(3)
O11 C121 C125 117(2)
O12 C90 C9 110(2)
C91 O21 Er2 138.9(14)
C91 O21 Er4 120.6(15)
Er2 O21 Er4 98.9(6)
C100 C94 C106 123(2)
C100 C94 C93 120(3)
C106 C94 C93 117(2)
N20 C93 C94 126(3)
O30 C92 N21 123(2)
O30 C92 C99 122(2)
N21 C92 C99 115(2)
C97 C96 C67 123(2)
N6 C95 C67 127(2)
C96 C97 C33 117(2)
O19 C98 N7 121(2)
O19 C98 C127 125(3)
N7 C98 C127 114(2)
C98 N7 N6 115.5(19)
C62 C99 C92 114(2)
C102 C101 O33 122(2)
C102 C101 C100 123(3)
O33 C101 C100 115(2)
C101 C102 C103 121(3)
O32 C100 C94 126(2)
O32 C100 C101 121(3)
C94 C100 C101 113(3)
C106 C103 C102 117(3)
C100 O32 Er2 141.1(17)
O33 C104 C105 107(2)
O28 C107 N8 120(2)
O28 C107 C70 124(2)
N8 C107 C70 116(2)
C103 C106 C94 122(3)
O34 C108 C54 121(2)
O34 C108 C111 122(2)
C54 C108 C111 116(3)
N43 C109 C58 125(2)
C61 C110 C54 121(3)
O35 C111 C58 125(2)
O35 C111 C108 113(2)
C58 C111 C108 121(2)
C66 C112 O34 112(2)
C115 C114 C113 128(3)
C115 C114 O37 115(3)
C113 C114 O37 116(2)
O36 C113 C114 122(3)
O36 C113 C36 123(2)
C114 C113 C36 115(3)
C76 C116 C115 120(3)
N9 C117 C36 126(2)
O37 C118 C11 106(2)
C114 C115 C116 117(3)
C137 C120 C57 111(2)
C68 C124 C123 121(3)
C122 C123 C124 118(2)
O25 C119 N10 122(2)
O25 C119 C57 120(3)
N10 C119 C57 117(2)
O14 C125 C68 127(2)
O14 C125 C121 120(2)
C68 C125 C121 113(2)
C98 C127 C77 108.9(19)
O13 C126 N12 123(2)
O13 C126 C77 124(2)
N12 C126 C77 112(3)
C56 C129 C128 117(3)
C80 C128 C129 121(3)
C89 C130 C131 122(2)
C89 C130 C56 117(2)
C131 C130 C56 121(3)
O9 C133 C12 127(2)
O9 C133 C52 115(2)
C12 C133 C52 119(2)
C35 C132 C53 121(2)
N2 C131 C130 128(3)
N14 C134 C12 127(2)
O16 C136 C78 122(2)
O16 C136 C44 119(2)
C78 C136 C44 119(3)
C83 C135 C143 117(3)
O15 C137 N19 120(2)
O15 C137 C120 121(3)
N19 C137 C120 118(2)
O38 C138 C139 109(2)
C141 C140 O11 120(4)
C402 C142 C70 110.9(18)
O39 C144 C145 106(2)
C44 C143 C135 123(2)
Er3 O43 Er1 92.1(4)
O107 N42 O112 114(4)
O107 N42 O106 137(4)
O112 N42 O106 106(4)

loop_
_geom_bond_atom_site_label_1
_geom_bond_atom_site_label_2
_geom_bond_distance
Er1 O16 2.115(15)
Er1 O9 2.241(14)
Er1 O2 2.327(14)
Er1 O8 2.370(14)
Er1 O15 2.389(13)
Er1 N18 2.52(2)
Er1 O43 2.540(16)
Er1 N14 2.547(17)
Er1 Er3 3.6126(18)
Er2 O32 2.185(16)
Er2 O21 2.285(15)
Er2 O36 2.329(14)
Er2 O19 2.337(14)
Er2 O30 2.374(14)
Er2 O29 2.384(16)
Er2 N20 2.49(2)
Er2 N6 2.510(19)
Er2 Er4 3.5170(17)
Er3 O14 2.170(13)
Er3 O8 2.308(14)
Er3 O7 2.327(16)
Er3 O13 2.358(15)
Er3 O9 2.362(16)
Er3 O43 2.476(13)
Er3 N11 2.561(19)
Er3 N2 2.595(19)
Er3 O12 2.667(14)
Er4 O35 2.224(14)
Er4 O36 2.315(16)
Er4 O21 2.343(14)
Er4 O28 2.391(15)
Er4 O25 2.393(14)
Er4 O29 2.501(13)
Er4 N9 2.543(19)
Er4 N43 2.566(18)
Er4 O17 2.756(13)
N21 N20 1.36(2)
N21 C92 1.39(3)
N19 C137 1.35(3)
N19 N18 1.41(2)
N12 C126 1.37(3)
N12 N11 1.42(2)
N8 N43 1.36(2)
N8 C107 1.39(3)
C91 O21 1.28(3)
C91 C41 1.43(3)
C91 C67 1.44(3)
C139 C138 1.48(3)
C9 C90 1.55(3)
C11 C118 1.51(4)
C12 C35 1.38(3)
C12 C133 1.40(3)
C12 C134 1.43(3)
O16 C136 1.34(3)
O12 C90 1.39(2)
O12 C52 1.39(3)
O8 C89 1.34(3)
O2 C402 1.26(2)
O9 C133 1.30(2)
O30 C92 1.21(3)
O36 C113 1.32(3)
C22 N18 1.29(3)
C22 C78 1.50(3)
O19 C98 1.22(3)
O38 C80 1.42(3)
O38 C138 1.46(2)
N43 C109 1.32(2)
N9 C117 1.29(3)
N9 N10 1.36(2)
O17 C41 1.38(3)
O17 C79 1.45(2)
O39 C44 1.36(3)
O39 C144 1.41(2)
N11 C84 1.29(3)
N20 C93 1.26(3)
O37 C114 1.44(3)
O37 C118 1.47(3)
C33 C41 1.31(3)
C33 C97 1.43(3)
O4 N41 1.23(3)
C35 C132 1.38(3)
C36 C76 1.39(3)
C36 C117 1.42(3)
C36 C113 1.43(3)
O15 C137 1.26(3)
O6 N41 1.28(3)
O28 C107 1.25(3)
O5 N41 1.22(3)
O34 C108 1.35(3)
O34 C112 1.43(3)
O7 C82 1.27(3)
C44 C143 1.36(3)
C44 C136 1.42(3)
N10 C119 1.32(3)
N14 C134 1.25(2)
N14 N15 1.39(2)
O25 C119 1.27(3)
N15 C402 1.31(3)
O35 C111 1.30(2)
C52 C53 1.41(3)
C52 C133 1.43(3)
C53 C132 1.44(3)
C54 C110 1.43(4)
C54 C108 1.44(3)
O33 C101 1.42(3)
O33 C104 1.44(3)
C56 C129 1.29(4)
C56 C130 1.46(3)
C57 C119 1.50(3)
C57 C120 1.54(3)
C58 C111 1.38(3)
C58 C109 1.39(3)
C58 C61 1.43(3)
O13 C126 1.24(3)
O11 C121 1.41(3)
O11 C140 1.47(4)
C61 C110 1.33(3)
C62 C99 1.50(3)
C62 C82 1.53(3)
N2 C131 1.25(3)
N2 N13 1.37(3)
C66 C112 1.42(3)
C67 C96 1.38(3)
C67 C95 1.46(3)
C68 C124 1.36(3)
C68 C125 1.39(3)
C68 C84 1.45(3)
N6 C95 1.31(3)
N6 N7 1.38(2)
C70 C107 1.43(3)
C70 C142 1.58(3)
N13 C82 1.33(3)
C76 C116 1.37(3)
C77 C126 1.52(3)
C77 C127 1.63(3)
C78 C136 1.39(3)
C78 C83 1.41(3)
C79 C81 1.47(3)
C80 C128 1.37(3)
C80 C89 1.39(3)
C83 C135 1.36(3)
O14 C125 1.30(3)
C402 C142 1.52(3)
C89 C130 1.44(3)
C122 C123 1.35(3)
C122 C121 1.39(3)
C121 C125 1.45(3)
C94 C100 1.36(4)
C94 C106 1.44(3)
C94 C93 1.50(3)
C92 C99 1.53(3)
C96 C97 1.37(3)
C98 N7 1.31(3)
C98 C127 1.53(3)
C101 C102 1.38(4)
C101 C100 1.44(3)
C102 C103 1.39(4)
C100 O32 1.28(3)
C103 C106 1.36(3)
C105 C104 1.52(4)
C108 C111 1.49(3)
C114 C115 1.31(3)
C114 C113 1.37(3)
C116 C115 1.42(3)
C120 C137 1.46(3)
C124 C123 1.37(3)
C129 C128 1.45(4)
C130 C131 1.44(4)
C135 C143 1.45(3)
C141 C140 1.44(4)
C144 C145 1.45(3)
N42 O107 1.16(4)
N42 O112 1.17(4)
N42 O106 1.20(4)
